data_1577252
loop_
_publ_author_name
'Jiang, Huikang'
'Ye, Ning'
'Peng, Guang'
'Chen, Jindong'

_publ_section_title
;
 A[A6Ch][Si12P20] (A = Sr, Ba; Ch = S, Se, Te): Achieving Wide Band Gap of
 Pnictides by Constructing [A6Ch] octahedral ionic units
;
_journal_name_full 'Chemical Science'
_journal_paper_doi 10.1039/D6SC00313C
_journal_year 2026
_chemical_formula_moiety 'Ba7 P20 Si12 Te'
_chemical_formula_sum 'Ba7 P20 Si12 Te'
_chemical_formula_weight 2045.46
_space_group_crystal_system cubic
_space_group_IT_number 225
_space_group_name_Hall '-F 4 2 3'
_space_group_name_H-M_alt 'F m -3 m'
_audit_creation_date 2025-10-10
_audit_creation_method
;
Olex2 1.5
(compiled 2025.07.13 svn.rb7424aed for OlexSys, GUI svn.r7314)
;
_audit_update_record
;
2026-01-10 deposited with the CCDC.	2026-04-29 downloaded from the CCDC.
;
_cell_angle_alpha 90
_cell_angle_beta 90
_cell_angle_gamma 90
_cell_formula_units_Z 4
_cell_length_a 15.826
_cell_length_b 15.826
_cell_length_c 15.826
_cell_measurement_reflns_used 5405
_cell_measurement_temperature 293.00
_cell_measurement_theta_max 27.37
_cell_measurement_theta_min 2.57
_cell_volume 3963.816
_computing_cell_refinement 'SAINT V8.40A (Bruker, 2019)'
_computing_data_reduction 'SAINT V8.40A (Bruker, 2019)'
_computing_molecular_graphics 'Olex2 1.5 (Dolomanov et al., 2009)'
_computing_publication_material 'Olex2 1.5 (Dolomanov et al., 2009)'
_computing_structure_refinement 'SHELXL 2018/3 (Sheldrick, 2015)'
_computing_structure_solution 'SHELXT 2018/2 (Sheldrick, 2018)'
_diffrn_ambient_temperature 293.00
_diffrn_measured_fraction_theta_full 0.952
_diffrn_measured_fraction_theta_max 0.961
_diffrn_measurement_device_type 'Bruker APEX-II CCD'
_diffrn_measurement_method '\f and \w scans'
_diffrn_radiation_type MoK\a
_diffrn_radiation_wavelength 0.71073
_diffrn_reflns_av_R_equivalents 0.0428
_diffrn_reflns_av_unetI/netI 0.0111
_diffrn_reflns_Laue_measured_fraction_full 0.952
_diffrn_reflns_Laue_measured_fraction_max 0.961
_diffrn_reflns_limit_h_max 19
_diffrn_reflns_limit_h_min -19
_diffrn_reflns_limit_k_max 20
_diffrn_reflns_limit_k_min -20
_diffrn_reflns_limit_l_max 20
_diffrn_reflns_limit_l_min -20
_diffrn_reflns_number 9918
_diffrn_reflns_point_group_measured_fraction_full 0.952
_diffrn_reflns_point_group_measured_fraction_max 0.961
_diffrn_reflns_theta_full 25.242
_diffrn_reflns_theta_max 27.398
_diffrn_reflns_theta_min 4.271
_diffrn_source_current 1.4
_diffrn_source_power 0.07
_diffrn_source_voltage 50.0
_diffrn_standards_number 0
_exptl_absorpt_coefficient_mu 8.741
_exptl_absorpt_correction_T_max 0.7455
_exptl_absorpt_correction_T_min 0.6086
_exptl_absorpt_correction_type none
_exptl_absorpt_process_details
;
SADABS-2016/2 (Bruker,2016/2) was used for absorption correction.
wR2(int) was 0.0755 before and 0.0526 after correction.
The Ratio of minimum to maximum transmission is 0.8164.
The \l/2 correction factor is Not present.
;
_exptl_crystal_colour 'clear orangish orange'
_exptl_crystal_colour_lustre clear
_exptl_crystal_colour_modifier orangish
_exptl_crystal_colour_primary orange
_exptl_crystal_density_diffrn 3.427
_exptl_crystal_description block
_exptl_crystal_F_000 3648
_exptl_crystal_size_max 0.11
_exptl_crystal_size_mid 0.11
_exptl_crystal_size_min 0.1
_refine_diff_density_max 0.824
_refine_diff_density_min -1.660
_refine_diff_density_rms 0.095
_refine_ls_extinction_coef 0.000108(17)
_refine_ls_extinction_expression Fc^*^=kFc[1+0.001xFc^2^\l^3^/sin(2\q)]^-1/4^
_refine_ls_extinction_method 'SHELXL-2018/3 (Sheldrick 2018)'
_refine_ls_goodness_of_fit_ref 1.065
_refine_ls_hydrogen_treatment undef
_refine_ls_matrix_type full
_refine_ls_number_parameters 18
_refine_ls_number_reflns 269
_refine_ls_number_restraints 0
_refine_ls_restrained_S_all 1.065
_refine_ls_R_factor_all 0.0151
_refine_ls_R_factor_gt 0.0140
_refine_ls_shift/su_max 0.001
_refine_ls_shift/su_mean 0.000
_refine_ls_structure_factor_coef Fsqd
_refine_ls_weighting_details 'w=1/[\s^2^(Fo^2^)+(0.0131P)^2^+43.9497P] where P=(Fo^2^+2Fc^2^)/3'
_refine_ls_weighting_scheme calc
_refine_ls_wR_factor_gt 0.0327
_refine_ls_wR_factor_ref 0.0331
_reflns_Friedel_coverage 0.000
_reflns_number_gt 258
_reflns_number_total 269
_reflns_threshold_expression 'I > 2\s(I)'
_cod_data_source_file d6sc00313c2.cif
_cod_data_source_block ba[ba6te][si12p20]
_cod_original_cell_volume 3964.1
_cod_database_code 1577252
_shelx_shelxl_version_number 2018/3
_shelx_space_group_comment
;
The symmetry employed for this shelxl refinement is uniquely defined
by the following loop, which should always be used as a source of
symmetry information in preference to the above space-group names.
They are only intended as comments.
;
_shelx_estimated_absorpt_t_max 0.475
_shelx_estimated_absorpt_t_min 0.446
_olex2_refinement_description
;
;
_olex2_submission_special_instructions 'No special instructions were received'

loop_
_space_group_symop_operation_xyz
'x, y, z'
'-x, -y, z'
'-x, y, -z'
'x, -y, -z'
'z, x, y'
'z, -x, -y'
'-z, -x, y'
'-z, x, -y'
'y, z, x'
'-y, z, -x'
'y, -z, -x'
'-y, -z, x'
'y, x, -z'
'-y, -x, -z'
'y, -x, z'
'-y, x, z'
'x, z, -y'
'-x, z, y'
'-x, -z, -y'
'x, -z, y'
'z, y, -x'
'z, -y, x'
'-z, y, x'
'-z, -y, -x'
'x, y+1/2, z+1/2'
'-x, -y+1/2, z+1/2'
'-x, y+1/2, -z+1/2'
'x, -y+1/2, -z+1/2'
'z, x+1/2, y+1/2'
'z, -x+1/2, -y+1/2'
'-z, -x+1/2, y+1/2'
'-z, x+1/2, -y+1/2'
'y, z+1/2, x+1/2'
'-y, z+1/2, -x+1/2'
'y, -z+1/2, -x+1/2'
'-y, -z+1/2, x+1/2'
'y, x+1/2, -z+1/2'
'-y, -x+1/2, -z+1/2'
'y, -x+1/2, z+1/2'
'-y, x+1/2, z+1/2'
'x, z+1/2, -y+1/2'
'-x, z+1/2, y+1/2'
'-x, -z+1/2, -y+1/2'
'x, -z+1/2, y+1/2'
'z, y+1/2, -x+1/2'
'z, -y+1/2, x+1/2'
'-z, y+1/2, x+1/2'
'-z, -y+1/2, -x+1/2'
'x+1/2, y, z+1/2'
'-x+1/2, -y, z+1/2'
'-x+1/2, y, -z+1/2'
'x+1/2, -y, -z+1/2'
'z+1/2, x, y+1/2'
'z+1/2, -x, -y+1/2'
'-z+1/2, -x, y+1/2'
'-z+1/2, x, -y+1/2'
'y+1/2, z, x+1/2'
'-y+1/2, z, -x+1/2'
'y+1/2, -z, -x+1/2'
'-y+1/2, -z, x+1/2'
'y+1/2, x, -z+1/2'
'-y+1/2, -x, -z+1/2'
'y+1/2, -x, z+1/2'
'-y+1/2, x, z+1/2'
'x+1/2, z, -y+1/2'
'-x+1/2, z, y+1/2'
'-x+1/2, -z, -y+1/2'
'x+1/2, -z, y+1/2'
'z+1/2, y, -x+1/2'
'z+1/2, -y, x+1/2'
'-z+1/2, y, x+1/2'
'-z+1/2, -y, -x+1/2'
'x+1/2, y+1/2, z'
'-x+1/2, -y+1/2, z'
'-x+1/2, y+1/2, -z'
'x+1/2, -y+1/2, -z'
'z+1/2, x+1/2, y'
'z+1/2, -x+1/2, -y'
'-z+1/2, -x+1/2, y'
'-z+1/2, x+1/2, -y'
'y+1/2, z+1/2, x'
'-y+1/2, z+1/2, -x'
'y+1/2, -z+1/2, -x'
'-y+1/2, -z+1/2, x'
'y+1/2, x+1/2, -z'
'-y+1/2, -x+1/2, -z'
'y+1/2, -x+1/2, z'
'-y+1/2, x+1/2, z'
'x+1/2, z+1/2, -y'
'-x+1/2, z+1/2, y'
'-x+1/2, -z+1/2, -y'
'x+1/2, -z+1/2, y'
'z+1/2, y+1/2, -x'
'z+1/2, -y+1/2, x'
'-z+1/2, y+1/2, x'
'-z+1/2, -y+1/2, -x'
'-x, -y, -z'
'x, y, -z'
'x, -y, z'
'-x, y, z'
'-z, -x, -y'
'-z, x, y'
'z, x, -y'
'z, -x, y'
'-y, -z, -x'
'y, -z, x'
'-y, z, x'
'y, z, -x'
'-y, -x, z'
'y, x, z'
'-y, x, -z'
'y, -x, -z'
'-x, -z, y'
'x, -z, -y'
'x, z, y'
'-x, z, -y'
'-z, -y, x'
'-z, y, -x'
'z, -y, -x'
'z, y, x'
'-x, -y+1/2, -z+1/2'
'x, y+1/2, -z+1/2'
'x, -y+1/2, z+1/2'
'-x, y+1/2, z+1/2'
'-z, -x+1/2, -y+1/2'
'-z, x+1/2, y+1/2'
'z, x+1/2, -y+1/2'
'z, -x+1/2, y+1/2'
'-y, -z+1/2, -x+1/2'
'y, -z+1/2, x+1/2'
'-y, z+1/2, x+1/2'
'y, z+1/2, -x+1/2'
'-y, -x+1/2, z+1/2'
'y, x+1/2, z+1/2'
'-y, x+1/2, -z+1/2'
'y, -x+1/2, -z+1/2'
'-x, -z+1/2, y+1/2'
'x, -z+1/2, -y+1/2'
'x, z+1/2, y+1/2'
'-x, z+1/2, -y+1/2'
'-z, -y+1/2, x+1/2'
'-z, y+1/2, -x+1/2'
'z, -y+1/2, -x+1/2'
'z, y+1/2, x+1/2'
'-x+1/2, -y, -z+1/2'
'x+1/2, y, -z+1/2'
'x+1/2, -y, z+1/2'
'-x+1/2, y, z+1/2'
'-z+1/2, -x, -y+1/2'
'-z+1/2, x, y+1/2'
'z+1/2, x, -y+1/2'
'z+1/2, -x, y+1/2'
'-y+1/2, -z, -x+1/2'
'y+1/2, -z, x+1/2'
'-y+1/2, z, x+1/2'
'y+1/2, z, -x+1/2'
'-y+1/2, -x, z+1/2'
'y+1/2, x, z+1/2'
'-y+1/2, x, -z+1/2'
'y+1/2, -x, -z+1/2'
'-x+1/2, -z, y+1/2'
'x+1/2, -z, -y+1/2'
'x+1/2, z, y+1/2'
'-x+1/2, z, -y+1/2'
'-z+1/2, -y, x+1/2'
'-z+1/2, y, -x+1/2'
'z+1/2, -y, -x+1/2'
'z+1/2, y, x+1/2'
'-x+1/2, -y+1/2, -z'
'x+1/2, y+1/2, -z'
'x+1/2, -y+1/2, z'
'-x+1/2, y+1/2, z'
'-z+1/2, -x+1/2, -y'
'-z+1/2, x+1/2, y'
'z+1/2, x+1/2, -y'
'z+1/2, -x+1/2, y'
'-y+1/2, -z+1/2, -x'
'y+1/2, -z+1/2, x'
'-y+1/2, z+1/2, x'
'y+1/2, z+1/2, -x'
'-y+1/2, -x+1/2, z'
'y+1/2, x+1/2, z'
'-y+1/2, x+1/2, -z'
'y+1/2, -x+1/2, -z'
'-x+1/2, -z+1/2, y'
'x+1/2, -z+1/2, -y'
'x+1/2, z+1/2, y'
'-x+1/2, z+1/2, -y'
'-z+1/2, -y+1/2, x'
'-z+1/2, y+1/2, -x'
'z+1/2, -y+1/2, -x'
'z+1/2, y+1/2, x'

loop_
_atom_site_label
_atom_site_type_symbol
_atom_site_fract_x
_atom_site_fract_y
_atom_site_fract_z
_atom_site_U_iso_or_equiv
_atom_site_adp_type
_atom_site_occupancy
_atom_site_site_symmetry_order
_atom_site_calc_flag
_atom_site_refinement_flags_posn
_atom_site_refinement_flags_adp
_atom_site_refinement_flags_occupancy
_atom_site_disorder_assembly
_atom_site_disorder_group
Ba1 Ba 0.500000 0.500000 0.21470(2) 0.01626(15) Uani 1 8 d S T P . .
Te1 Te 0.500000 0.500000 0.000000 0.0167(2) Uani 1 48 d S T P . .
Ba2 Ba 0.500000 0.500000 0.500000 0.1151(10) Uani 1 48 d S T P . .
P2 P 0.66480(5) 0.33520(5) 0.16480(5) 0.0104(3) Uani 1 6 d S T P . .
P1 P 0.67214(4) 0.500000 0.32786(4) 0.0116(2) Uani 1 4 d S T P . .
Si1 Si 0.750000 0.41176(7) 0.250000 0.0098(2) Uani 1 4 d S T P . .

loop_
_atom_site_aniso_label
_atom_site_aniso_U_11
_atom_site_aniso_U_22
_atom_site_aniso_U_33
_atom_site_aniso_U_23
_atom_site_aniso_U_13
_atom_site_aniso_U_12
Ba1 0.01779(16) 0.01779(16) 0.0132(2) 0.000 0.000 0.000
Te1 0.0167(2) 0.0167(2) 0.0167(2) 0.000 0.000 0.000
Ba2 0.1151(10) 0.1151(10) 0.1151(10) 0.000 0.000 0.000
P2 0.0104(3) 0.0104(3) 0.0104(3) -0.0005(3) 0.0005(3) -0.0005(3)
P1 0.0123(3) 0.0100(5) 0.0123(3) 0.000 0.0022(4) 0.000
Si1 0.0108(3) 0.0078(5) 0.0108(3) 0.000 -0.0001(4) 0.000

loop_
_atom_type_symbol
_atom_type_description
_atom_type_scat_dispersion_real
_atom_type_scat_dispersion_imag
_atom_type_scat_source
Ba Ba -0.3244 2.2819 'International Tables Vol C Tables 4.2.6.8 and 6.1.1.4'
P P 0.1023 0.0942 'International Tables Vol C Tables 4.2.6.8 and 6.1.1.4'
Si Si 0.0817 0.0704 'International Tables Vol C Tables 4.2.6.8 and 6.1.1.4'
Te Te -0.5308 1.6751 'International Tables Vol C Tables 4.2.6.8 and 6.1.1.4'

loop_
_geom_angle_atom_site_label_1
_geom_angle_atom_site_label_2
_geom_angle_atom_site_label_3
_geom_angle
_geom_angle_site_symmetry_1
_geom_angle_site_symmetry_3
_geom_angle_publ_flag
Ba1 Ba1 Ba1 90.0 129_655 33_554 ?
Ba1 Ba1 Ba1 60.0 149_565 129_655 ?
Ba1 Ba1 Ba1 60.0 149_565 33_554 ?
Ba1 Ba1 Ba1 60.0 129_655 53_554 ?
Ba1 Ba1 Ba1 90.0 149_565 53_554 ?
Ba1 Ba1 Ba1 60.0 53_554 33_554 ?
Te1 Ba1 Ba1 45.0 . 33_554 ?
Te1 Ba1 Ba1 45.0 . 149_565 ?
Te1 Ba1 Ba1 45.0 . 53_554 ?
Te1 Ba1 Ba1 45.0 . 129_655 ?
Te1 Ba1 Ba2 180.0 . . ?
Ba2 Ba1 Ba1 135.0 . 149_565 ?
Ba2 Ba1 Ba1 135.0 . 129_655 ?
Ba2 Ba1 Ba1 135.0 . 33_554 ?
Ba2 Ba1 Ba1 135.0 . 53_554 ?
P1 Ba1 Ba1 112.856(11) 10_656 53_554 ?
P1 Ba1 Ba1 112.856(11) 2_665 33_554 ?
P1 Ba1 Ba1 168.319(18) 2_665 53_554 ?
P1 Ba1 Ba1 168.319(18) 10_656 33_554 ?
P1 Ba1 Ba1 112.856(11) 105_666 149_565 ?
P1 Ba1 Ba1 112.857(11) . 33_554 ?
P1 Ba1 Ba1 112.856(12) 105_666 53_554 ?
P1 Ba1 Ba1 112.856(12) 2_665 129_655 ?
P1 Ba1 Ba1 112.856(12) 10_656 149_565 ?
P1 Ba1 Ba1 168.319(18) 105_666 129_655 ?
P1 Ba1 Ba1 78.319(18) 2_665 149_565 ?
P1 Ba1 Ba1 168.320(18) . 149_565 ?
P1 Ba1 Ba1 112.857(11) . 129_655 ?
P1 Ba1 Ba1 78.320(18) 105_666 33_554 ?
P1 Ba1 Ba1 78.319(18) 10_656 129_655 ?
P1 Ba1 Ba1 78.320(18) . 53_554 ?
P1 Ba1 Te1 123.320(18) . . ?
P1 Ba1 Te1 123.319(18) 105_666 . ?
P1 Ba1 Te1 123.319(18) 2_665 . ?
P1 Ba1 Te1 123.319(18) 10_656 . ?
P1 Ba1 Ba2 56.681(18) 105_666 . ?
P1 Ba1 Ba2 56.680(18) . . ?
P1 Ba1 Ba2 56.681(18) 2_665 . ?
P1 Ba1 Ba2 56.681(18) 10_656 . ?
P1 Ba1 P1 72.438(17) 10_656 2_665 ?
P1 Ba1 P1 113.36(4) . 2_665 ?
P1 Ba1 P1 113.36(4) 105_666 10_656 ?
P1 Ba1 P1 72.438(17) 105_666 2_665 ?
P1 Ba1 P1 72.438(17) . 105_666 ?
P1 Ba1 P1 72.438(17) . 10_656 ?
Ba1 Te1 Ba1 180.0 129_655 33_554 ?
Ba1 Te1 Ba1 90.0 97_665 53_554 ?
Ba1 Te1 Ba1 90.0 149_565 . ?
Ba1 Te1 Ba1 90.0 53_554 . ?
Ba1 Te1 Ba1 90.0 129_655 149_565 ?
Ba1 Te1 Ba1 90.0 33_554 97_665 ?
Ba1 Te1 Ba1 90.0 129_655 . ?
Ba1 Te1 Ba1 90.0 33_554 . ?
Ba1 Te1 Ba1 180.0 97_665 . ?
Ba1 Te1 Ba1 90.0 129_655 53_554 ?
Ba1 Te1 Ba1 90.0 33_554 149_565 ?
Ba1 Te1 Ba1 90.0 97_665 149_565 ?
Ba1 Te1 Ba1 90.0 129_655 97_665 ?
Ba1 Te1 Ba1 90.0 33_554 53_554 ?
Ba1 Te1 Ba1 180.0 53_554 149_565 ?
Ba1 Ba2 Ba1 90.0 . 105_666 ?
Ba1 Ba2 Ba1 90.0 105_666 5 ?
Ba1 Ba2 Ba1 90.0 . 101_666 ?
Ba1 Ba2 Ba1 180.0 5 101_666 ?
Ba1 Ba2 Ba1 90.0 97_666 5 ?
Ba1 Ba2 Ba1 90.0 5 9 ?
Ba1 Ba2 Ba1 90.0 . 5 ?
Ba1 Ba2 Ba1 180.0 . 97_666 ?
Ba1 Ba2 Ba1 90.0 97_666 9 ?
Ba1 Ba2 Ba1 180.0 105_666 9 ?
Ba1 Ba2 Ba1 90.0 101_666 9 ?
Ba1 Ba2 Ba1 90.0 105_666 97_666 ?
Ba1 Ba2 Ba1 90.0 97_666 101_666 ?
Ba1 Ba2 Ba1 90.0 105_666 101_666 ?
Ba1 Ba2 Ba1 90.0 . 9 ?
Si1 P2 Si1 106.49(4) . 10_656 ?
Si1 P2 Si1 106.49(4) . 54_565 ?
Si1 P2 Si1 106.50(4) 10_656 54_565 ?
Ba1 P1 Ba1 156.64(4) . 101_666 ?
Si1 P1 Ba1 99.089(12) 145_665 101_666 ?
Si1 P1 Ba1 99.089(12) . 101_666 ?
Si1 P1 Ba1 99.089(12) 145_665 . ?
Si1 P1 Ba1 99.089(12) . . ?
Si1 P1 Si1 77.42(5) 145_665 . ?
P2 Si1 P2 115.14(7) 51_655 . ?
P2 Si1 Si1 122.43(4) . 145_665 ?
P2 Si1 Si1 122.43(4) 51_655 145_665 ?
P1 Si1 P2 109.595(19) . . ?
P1 Si1 P2 109.596(18) . 51_655 ?
P1 Si1 P2 109.595(18) 145_665 . ?
P1 Si1 P2 109.596(19) 145_665 51_655 ?
P1 Si1 P1 102.58(5) 145_665 . ?
P1 Si1 Si1 51.29(3) . 145_665 ?
P1 Si1 Si1 51.29(3) 145_665 145_665 ?

loop_
_geom_bond_atom_site_label_1
_geom_bond_atom_site_label_2
_geom_bond_distance
_geom_bond_site_symmetry_2
_geom_bond_publ_flag
Ba1 Ba1 4.8054(5) 149_565 ?
Ba1 Ba1 4.8054(5) 33_554 ?
Ba1 Ba1 4.8054(5) 129_655 ?
Ba1 Ba1 4.8054(5) 53_554 ?
Ba1 Te1 3.3979(4) . ?
Ba1 Ba2 4.5153(4) . ?
Ba1 P1 3.2603(3) 10_656 ?
Ba1 P1 3.2603(3) 2_665 ?
Ba1 P1 3.2603(3) 105_666 ?
Ba1 P1 3.2603(3) . ?
P2 Si1 2.2593(7) 10_656 ?
P2 Si1 2.2593(7) 54_565 ?
P2 Si1 2.2593(7) . ?
P1 Si1 2.2332(10) 145_665 ?
P1 Si1 2.2332(10) . ?
Si1 Si1 2.793(2) 145_665 ?
